data_4107066
loop_
_publ_author_name
'Subash Chandra Sahoo'
'Tanay Kundu'
'Rahul Banerjee'

_publ_contact_author_address
;Dr. Rahul Banerjee
Scientist
Physical/Materials Chemistry Division
National Chemical Laboratory
Dr. Homi Bhabha Road
Pune 411008, India
;
_publ_contact_author_email r.banerjee@ncl.res.in
_publ_contact_author_fax '91 020 2590 2636'
_publ_contact_author_name 'Dr. Rahul Banerjee'
_publ_contact_author_phone '91 020 2590 2535'
_publ_section_title
;
 Helical Water Chain Mediated Proton Conductivity in Homochiral
 Metal-Organic Frameworks with Unprecedented Zeolitic unh-Topology
;
_journal_name_full 'Journal of the American Chemical Society'
_journal_page_first 17950
_journal_page_last 17958
_journal_paper_doi 10.1021/ja2078637
_journal_volume 133
_journal_year 2011
_chemical_absolute_configuration syn
_chemical_compound_source synthesized
_chemical_formula_moiety 'C11 H15 Br N2 O2 Zn, 2(O)'
_chemical_formula_sum 'C11 H15 Br N2 O4 Zn'
_chemical_formula_weight 384.54
_space_group_IT_number 169
_symmetry_cell_setting hexagonal
_symmetry_Int_Tables_number 169
_symmetry_space_group_name_Hall 'P 61'
_symmetry_space_group_name_H-M 'P 61'
_atom_sites_solution_hydrogens geom
_atom_sites_solution_primary direct
_atom_sites_solution_secondary difmap
_audit_creation_method SHELXL-97
_cell_angle_alpha 90.00
_cell_angle_beta 90.00
_cell_angle_gamma 120.00
_cell_formula_units_Z 6
_cell_length_a 17.768(2)
_cell_length_b 17.768(2)
_cell_length_c 10.4796(11)
_cell_measurement_reflns_used 5864
_cell_measurement_temperature 195(2)
_cell_measurement_theta_max 20.90
_cell_measurement_theta_min 2.29
_cell_volume 2865.2(5)
_computing_cell_refinement 'Bruker SMART'
_computing_data_collection 'Bruker SMART'
_computing_data_reduction 'Bruker SAINT'
_computing_molecular_graphics 'Bruker SHELXTL'
_computing_publication_material 'Bruker SHELXTL'
_computing_structure_refinement 'SHELXL-97 (Sheldrick, 1997)'
_computing_structure_solution 'SHELXS-97 (Sheldrick, 1990)'
_diffrn_ambient_temperature 195(2)
_diffrn_measured_fraction_theta_full 0.99
_diffrn_measured_fraction_theta_max 0.99
_diffrn_measurement_device_type 'CCD area detector'
_diffrn_measurement_method 'phi and omega scans'
_diffrn_radiation_monochromator graphite
_diffrn_radiation_type MoK\a
_diffrn_radiation_wavelength 0.71073
_diffrn_reflns_av_R_equivalents 0.0600
_diffrn_reflns_av_sigmaI/netI 0.0486
_diffrn_reflns_limit_h_max 23
_diffrn_reflns_limit_h_min -23
_diffrn_reflns_limit_k_max 23
_diffrn_reflns_limit_k_min -23
_diffrn_reflns_limit_l_max 13
_diffrn_reflns_limit_l_min -13
_diffrn_reflns_number 33184
_diffrn_reflns_theta_full 28.04
_diffrn_reflns_theta_max 28.04
_diffrn_reflns_theta_min 1.32
_diffrn_source 'fine-focus sealed tube'
_exptl_absorpt_coefficient_mu 3.385
_exptl_absorpt_correction_T_max 0.713
_exptl_absorpt_correction_T_min 0.448
_exptl_absorpt_correction_type multi-scan
_exptl_absorpt_process_details multi-scan
_exptl_crystal_colour colorless
_exptl_crystal_density_diffrn 1.337
_exptl_crystal_description rod
_exptl_crystal_F_000 1152
_exptl_crystal_size_max 0.3
_exptl_crystal_size_mid 0.2
_exptl_crystal_size_min 0.1
_refine_diff_density_max 1.620
_refine_diff_density_min -1.236
_refine_diff_density_rms 0.294
_refine_ls_abs_structure_details 'Flack H D (1983), Acta Cryst. A39, 876-881'
_refine_ls_abs_structure_Flack 0.03(2)
_refine_ls_extinction_method none
_refine_ls_goodness_of_fit_ref 1.017
_refine_ls_hydrogen_treatment constr
_refine_ls_matrix_type full
_refine_ls_number_parameters 170
_refine_ls_number_reflns 4567
_refine_ls_number_restraints 1
_refine_ls_restrained_S_all 1.017
_refine_ls_R_factor_all 0.0803
_refine_ls_R_factor_gt 0.0618
_refine_ls_shift/su_max 0.001
_refine_ls_shift/su_mean 0.000
_refine_ls_structure_factor_coef Fsqd
_refine_ls_weighting_details 'calc w=1/[\s^2^(Fo^2^)+(0.1700P)^2^+0.0500P] where P=(Fo^2^+2Fc^2^)/3'
_refine_ls_weighting_scheme calc
_refine_ls_wR_factor_gt 0.1928
_refine_ls_wR_factor_ref 0.2133
_reflns_number_gt 3827
_reflns_number_total 4567
_reflns_threshold_expression >2sigma(I)
_cod_data_source_file ja2078637_si_002_2.cif
_cod_data_source_block 2
_cod_database_code 4107066

loop_
_symmetry_equiv_pos_as_xyz
'x, y, z'
'x-y, x, z+1/6'
'-y, x-y, z+1/3'
'-x, -y, z+1/2'
'-x+y, -x, z+2/3'
'y, -x+y, z+5/6'

loop_
_atom_site_label
_atom_site_type_symbol
_atom_site_fract_x
_atom_site_fract_y
_atom_site_fract_z
_atom_site_U_iso_or_equiv
_atom_site_adp_type
_atom_site_occupancy
_atom_site_symmetry_multiplicity
_atom_site_calc_flag
_atom_site_refinement_flags
Br1 Br 0.67968(7) 0.13151(7) 0.25161(13) 0.0677(4) Uani 1 1 d .
Zn1 Zn 0.52779(5) 0.07072(4) 0.26285(6) 0.0206(2) Uani 1 1 d .
O1 O 0.5117(3) 0.0273(3) 0.4589(4) 0.0254(10) Uani 1 1 d .
O2 O 0.5207(4) 0.0927(3) 0.0677(4) 0.0418(14) Uani 1 1 d .
N1 N 0.4331(3) -0.0595(3) 0.2435(4) 0.0202(10) Uani 1 1 d .
H1 H 0.4451 -0.0796 0.1708 0.024 Uiso 1 1 calc R
N2 N 0.4815(4) 0.1548(3) 0.3028(5) 0.0277(12) Uani 1 1 d .
C5 C 0.4790(4) -0.0532(4) 0.4690(6) 0.0221(13) Uani 1 1 d .
C4 C 0.4356(5) -0.1133(4) 0.3529(6) 0.0234(13) Uani 1 1 d .
H2 H 0.3752 -0.1539 0.3767 0.028 Uiso 1 1 calc R
C2 C 0.4780(5) -0.1676(4) 0.3220(6) 0.0322(15) Uani 1 1 d .
H3 H 0.4792 -0.1958 0.4018 0.039 Uiso 1 1 calc R
C1 C 0.5713(6) -0.1119(5) 0.2800(10) 0.045(2) Uani 1 1 d .
H4A H 0.5915 -0.1480 0.2428 0.068 Uiso 1 1 calc R
H4B H 0.6067 -0.0817 0.3524 0.068 Uiso 1 1 calc R
H4C H 0.5750 -0.0704 0.2179 0.068 Uiso 1 1 calc R
C3 C 0.4246(7) -0.2408(5) 0.2261(8) 0.052(2) Uani 1 1 d .
H9A H 0.4318 -0.2167 0.1421 0.078 Uiso 1 1 calc R
H9B H 0.3643 -0.2693 0.2495 0.078 Uiso 1 1 calc R
H9C H 0.4444 -0.2822 0.2270 0.078 Uiso 1 1 calc R
C10 C 0.4401(5) 0.1488(4) 0.4099(7) 0.0299(14) Uani 1 1 d .
H10 H 0.4268 0.1027 0.4649 0.036 Uiso 1 1 calc R
C9 C 0.4983(6) 0.2192(5) 0.2205(7) 0.0379(18) Uani 1 1 d .
H11 H 0.5276 0.2232 0.1450 0.045 Uiso 1 1 calc R
C11 C 0.4153(5) 0.2103(4) 0.4434(7) 0.0332(15) Uani 1 1 d .
H13 H 0.3879 0.2062 0.5209 0.040 Uiso 1 1 calc R
C7 C 0.4323(5) 0.2762(4) 0.3599(7) 0.0308(14) Uani 1 1 d .
C8 C 0.4733(6) 0.2793(5) 0.2453(7) 0.044(2) Uani 1 1 d .
H15 H 0.4837 0.3222 0.1856 0.053 Uiso 1 1 calc R
C6 C 0.3462(4) -0.0670(4) 0.2266(7) 0.0327(15) Uani 1 1 d .
H16A H 0.3306 -0.0492 0.3051 0.039 Uiso 1 1 calc R
H16B H 0.3503 -0.0273 0.1599 0.039 Uiso 1 1 calc R
O3 O 0.3107(6) 0.2622(6) 0.6983(10) 0.084(3) Uani 1 1 d .
O4 O 0.190(2) 0.048(3) 0.649(5) 0.327(17) Uiso 1 1 d .

loop_
_atom_site_aniso_label
_atom_site_aniso_U_11
_atom_site_aniso_U_22
_atom_site_aniso_U_33
_atom_site_aniso_U_23
_atom_site_aniso_U_13
_atom_site_aniso_U_12
Br1 0.0517(6) 0.0606(6) 0.0672(7) 0.0044(6) 0.0014(5) 0.0105(4)
Zn1 0.0313(4) 0.0123(3) 0.0129(3) -0.0003(2) -0.0009(3) 0.0071(3)
O1 0.044(3) 0.017(2) 0.0097(19) -0.0025(15) -0.0035(17) 0.0109(19)
O2 0.091(4) 0.021(2) 0.009(2) -0.0016(17) 0.000(2) 0.025(3)
N1 0.029(3) 0.018(2) 0.009(2) -0.0011(18) -0.0016(19) 0.009(2)
N2 0.044(3) 0.019(2) 0.022(2) -0.004(2) -0.003(2) 0.017(2)
C5 0.043(4) 0.013(3) 0.011(3) 0.001(2) -0.003(2) 0.015(3)
C4 0.042(4) 0.013(3) 0.012(3) 0.002(2) -0.003(2) 0.012(3)
C2 0.060(5) 0.024(3) 0.016(3) -0.002(2) -0.001(3) 0.023(3)
C1 0.052(5) 0.034(4) 0.053(5) -0.005(4) 0.001(4) 0.023(3)
C3 0.089(7) 0.026(4) 0.037(4) -0.016(3) -0.005(4) 0.026(4)
C10 0.045(4) 0.027(3) 0.023(3) 0.003(3) 0.003(3) 0.022(3)
C9 0.078(6) 0.033(4) 0.015(3) 0.007(3) 0.013(3) 0.037(4)
C11 0.053(4) 0.031(3) 0.020(3) 0.002(3) 0.006(3) 0.025(3)
C7 0.047(4) 0.024(3) 0.025(3) 0.003(3) 0.001(3) 0.020(3)
C8 0.095(7) 0.027(3) 0.020(3) 0.001(3) 0.003(4) 0.038(4)
C6 0.031(3) 0.020(3) 0.035(4) 0.005(3) -0.007(3) 0.004(3)
O3 0.089(6) 0.073(5) 0.094(7) -0.015(5) 0.011(5) 0.043(5)

loop_
_atom_type_symbol
_atom_type_description
_atom_type_scat_dispersion_real
_atom_type_scat_dispersion_imag
_atom_type_scat_source
C C 0.0033 0.0016 'International Tables Vol C Tables 4.2.6.8 and 6.1.1.4'
H H 0.0000 0.0000 'International Tables Vol C Tables 4.2.6.8 and 6.1.1.4'
Br Br -0.2901 2.4595 'International Tables Vol C Tables 4.2.6.8 and 6.1.1.4'
N N 0.0061 0.0033 'International Tables Vol C Tables 4.2.6.8 and 6.1.1.4'
O O 0.0106 0.0060 'International Tables Vol C Tables 4.2.6.8 and 6.1.1.4'
Zn Zn 0.2839 1.4301 'International Tables Vol C Tables 4.2.6.8 and 6.1.1.4'

loop_
_geom_angle_atom_site_label_1
_geom_angle_atom_site_label_2
_geom_angle_atom_site_label_3
_geom_angle
_geom_angle_site_symmetry_1
_geom_angle_site_symmetry_3
N2 Zn1 N1 115.4(2) . .
N2 Zn1 O2 88.9(2) . .
N1 Zn1 O2 91.21(19) . .
N2 Zn1 O1 92.1(2) . .
N1 Zn1 O1 78.86(17) . .
O2 Zn1 O1 169.4(2) . .
N2 Zn1 Br1 117.08(17) . .
N1 Zn1 Br1 127.50(16) . .
O2 Zn1 Br1 91.57(19) . .
O1 Zn1 Br1 97.34(14) . .
C5 O1 Zn1 113.1(4) . .
C5 O2 Zn1 133.2(4) 4_654 .
C6 N1 C4 113.0(5) . .
C6 N1 Zn1 109.6(4) . .
C4 N1 Zn1 111.5(3) . .
C6 N1 H1 107.5 . .
C4 N1 H1 107.5 . .
Zn1 N1 H1 107.5 . .
C10 N2 C9 119.7(6) . .
C10 N2 Zn1 121.3(4) . .
C9 N2 Zn1 119.0(5) . .
O2 C5 O1 125.6(6) 4_655 .
O2 C5 C4 113.8(5) 4_655 .
O1 C5 C4 120.6(5) . .
N1 C4 C2 114.8(5) . .
N1 C4 C5 108.9(4) . .
C2 C4 C5 111.7(6) . .
N1 C4 H2 107.0 . .
C2 C4 H2 107.0 . .
C5 C4 H2 107.0 . .
C1 C2 C4 112.0(6) . .
C1 C2 C3 112.0(7) . .
C4 C2 C3 112.4(7) . .
C1 C2 H3 106.7 . .
C4 C2 H3 106.7 . .
C3 C2 H3 106.7 . .
C2 C1 H4A 109.5 . .
C2 C1 H4B 109.5 . .
H4A C1 H4B 109.5 . .
C2 C1 H4C 109.5 . .
H4A C1 H4C 109.5 . .
H4B C1 H4C 109.5 . .
C2 C3 H9A 109.5 . .
C2 C3 H9B 109.5 . .
H9A C3 H9B 109.5 . .
C2 C3 H9C 109.5 . .
H9A C3 H9C 109.5 . .
H9B C3 H9C 109.5 . .
N2 C10 C11 121.8(6) . .
N2 C10 H10 119.1 . .
C11 C10 H10 119.1 . .
N2 C9 C8 121.4(7) . .
N2 C9 H11 119.3 . .
C8 C9 H11 119.3 . .
C7 C11 C10 118.8(6) . .
C7 C11 H13 120.6 . .
C10 C11 H13 120.6 . .
C11 C7 C8 118.3(6) . .
C11 C7 C6 121.4(7) . 2
C8 C7 C6 120.2(6) . 2
C9 C8 C7 120.0(6) . .
C9 C8 H15 120.0 . .
C7 C8 H15 120.0 . .
C7 C6 N1 113.7(6) 6_554 .
C7 C6 H16A 108.8 6_554 .
N1 C6 H16A 108.8 . .
C7 C6 H16B 108.8 6_554 .
N1 C6 H16B 108.8 . .
H16A C6 H16B 107.7 . .

loop_
_geom_bond_atom_site_label_1
_geom_bond_atom_site_label_2
_geom_bond_distance
_geom_bond_site_symmetry_2
Br1 Zn1 2.3556(14) .
Zn1 N2 2.077(6) .
Zn1 N1 2.081(5) .
Zn1 O2 2.098(5) .
Zn1 O1 2.163(4) .
O1 C5 1.249(7) .
O2 C5 1.251(8) 4_654
N1 C6 1.492(9) .
N1 C4 1.508(7) .
N1 H1 0.9100 .
N2 C10 1.317(9) .
N2 C9 1.341(9) .
C5 O2 1.251(8) 4_655
C5 C4 1.547(8) .
C4 C2 1.528(9) .
C4 H2 0.9800 .
C2 C1 1.511(12) .
C2 C3 1.539(10) .
C2 H3 0.9800 .
C1 H4A 0.9600 .
C1 H4B 0.9600 .
C1 H4C 0.9600 .
C3 H9A 0.9600 .
C3 H9B 0.9600 .
C3 H9C 0.9600 .
C10 C11 1.412(9) .
C10 H10 0.9300 .
C9 C8 1.373(10) .
C9 H11 0.9300 .
C11 C7 1.369(10) .
C11 H13 0.9300 .
C7 C8 1.391(11) .
C7 C6 1.486(9) 2
C8 H15 0.9300 .
C6 C7 1.486(9) 6_554
C6 H16A 0.9700 .
C6 H16B 0.9700 .

loop_
_geom_torsion_atom_site_label_1
_geom_torsion_atom_site_label_2
_geom_torsion_atom_site_label_3
_geom_torsion_atom_site_label_4
_geom_torsion
_geom_torsion_site_symmetry_1
_geom_torsion_site_symmetry_4
N2 Zn1 O1 C5 136.4(5) . .
N1 Zn1 O1 C5 21.0(5) . .
O2 Zn1 O1 C5 41.3(14) . .
Br1 Zn1 O1 C5 -105.9(5) . .
N2 Zn1 O2 C5 -163.1(8) . 4_654
N1 Zn1 O2 C5 -47.7(8) . 4_654
O1 Zn1 O2 C5 -67.6(16) . 4_654
Br1 Zn1 O2 C5 79.9(7) . 4_654
N2 Zn1 N1 C6 15.4(5) . .
O2 Zn1 N1 C6 -73.9(4) . .
O1 Zn1 N1 C6 102.4(4) . .
Br1 Zn1 N1 C6 -166.8(3) . .
N2 Zn1 N1 C4 -110.4(4) . .
O2 Zn1 N1 C4 160.2(4) . .
O1 Zn1 N1 C4 -23.4(4) . .
Br1 Zn1 N1 C4 67.3(4) . .
N1 Zn1 N2 C10 64.0(6) . .
O2 Zn1 N2 C10 154.8(6) . .
O1 Zn1 N2 C10 -14.6(6) . .
Br1 Zn1 N2 C10 -114.0(5) . .
N1 Zn1 N2 C9 -119.5(6) . .
O2 Zn1 N2 C9 -28.7(6) . .
O1 Zn1 N2 C9 161.8(6) . .
Br1 Zn1 N2 C9 62.5(6) . .
Zn1 O1 C5 O2 164.3(6) . 4_655
Zn1 O1 C5 C4 -13.7(8) . .
C6 N1 C4 C2 133.1(6) . .
Zn1 N1 C4 C2 -103.0(5) . .
C6 N1 C4 C5 -100.9(6) . .
Zn1 N1 C4 C5 23.1(6) . .
O2 C5 C4 N1 175.8(6) 4_655 .
O1 C5 C4 N1 -6.0(9) . .
O2 C5 C4 C2 -56.4(8) 4_655 .
O1 C5 C4 C2 121.8(7) . .
N1 C4 C2 C1 59.7(8) . .
C5 C4 C2 C1 -64.8(7) . .
N1 C4 C2 C3 -67.4(8) . .
C5 C4 C2 C3 168.0(6) . .
C9 N2 C10 C11 -2.3(11) . .
Zn1 N2 C10 C11 174.1(6) . .
C10 N2 C9 C8 0.0(13) . .
Zn1 N2 C9 C8 -176.6(7) . .
N2 C10 C11 C7 2.3(12) . .
C10 C11 C7 C8 0.0(12) . .
C10 C11 C7 C6 -175.8(7) . 2
N2 C9 C8 C7 2.4(14) . .
C11 C7 C8 C9 -2.3(13) . .
C6 C7 C8 C9 173.6(8) 2 .
C4 N1 C6 C7 -63.4(7) . 6_554
Zn1 N1 C6 C7 171.6(5) . 6_554
